data_4317511
loop_
_publ_author_name
'Yasuhiro Arikawa'
'Hiroyuki Kawaguchi'
'Kazuo Kashiwabara'
'Kazuyuki Tatsumi'

_publ_contact_author_address
;
      Research Center for Materials Science, Nagoya University,
      Furo-cho, Chikusa-ku, Nagoya 464-8602, Japan
;
_publ_contact_author_email ' i45100a@nucc.ccnagoya-u.ac.jp '
_publ_contact_author_fax ' 81-52-789-2943 '
_publ_contact_author_name ' Kazuyuki Tatsumi'
_publ_contact_author_phone ' 81-52-789-2474 '
_publ_section_title
;
 Trithiotungsten(VI) Complexes Having Phosphine-Thiolate Hybrid Ligands:
 Synthesis and Cluster Forming Reactions with CuBr, FeCl2, and
 [Fe(CH3CN)6](ClO4)2
;
_journal_name_full 'Inorganic Chemistry'
_journal_page_first 513
_journal_page_last 520
_journal_paper_doi 10.1021/ic010921q
_journal_volume 41
_journal_year 2002
_chemical_formula_moiety "'C28 H30 Cl2 Fe P2 S4 W "
_chemical_formula_sum 'C28 H30 Cl2 Fe P2 S4 W'
_chemical_formula_weight 867.34
_space_group_IT_number 19
_symmetry_cell_setting orthorhombic
_symmetry_Int_Tables_number 19
_symmetry_space_group_name_Hall 'P 2ac 2ab'
_symmetry_space_group_name_H-M 'P 21 21 21'
_cell_angle_alpha 90
_cell_angle_beta 90
_cell_angle_gamma 90
_cell_formula_units_Z 4
_cell_length_a 9.3708(5)
_cell_length_b 17.3605(5)
_cell_length_c 20.246(1)
_cell_measurement_reflns_used 18691
_cell_measurement_temperature 173.2
_cell_measurement_theta_max 27.5
_cell_measurement_theta_min 2.5
_cell_volume 3293.7(3)
_computing_cell_refinement d*TREK
_computing_data_collection d*TREK
_computing_data_reduction 'teXsan Ver. 1.11'
_computing_publication_material 'teXsan Ver. 1.11'
_computing_structure_refinement 'teXsan Ver. 1.10'
_computing_structure_solution SHELXS86
_diffrn_measurement_device_type 'Quantum CCD/Rigaku AFC7'
_diffrn_radiation_type 'Mo K\a'
_diffrn_radiation_wavelength 0.7107
_diffrn_reflns_limit_h_max 11
_diffrn_reflns_limit_h_min 0
_diffrn_reflns_limit_k_max 19
_diffrn_reflns_limit_k_min 0
_diffrn_reflns_limit_l_max 25
_diffrn_reflns_limit_l_min 0
_diffrn_reflns_number 4108
_diffrn_reflns_theta_max 27.5
_exptl_absorpt_coefficient_mu 4.465
_exptl_absorpt_correction_type none
_exptl_crystal_colour dark-red
_exptl_crystal_density_diffrn 1.749
_exptl_crystal_density_method 'not measured'
_exptl_crystal_description needles
_exptl_crystal_size_max 0.250
_exptl_crystal_size_mid 0.050
_exptl_crystal_size_min 0.050
_refine_diff_density_max 1.27
_refine_diff_density_min -2.13
_refine_ls_extinction_method none
_refine_ls_goodness_of_fit_ref 1.531
_refine_ls_hydrogen_treatment noref
_refine_ls_number_parameters 343
_refine_ls_number_reflns 2780
_refine_ls_R_factor_gt 0.0637
_refine_ls_shift/su_max 0.0060
_refine_ls_structure_factor_coef F
_refine_ls_weighting_details 'w = 1/[\s^2^(Fo) + 0.00010|Fo|^2^]'
_refine_ls_weighting_scheme calc
_refine_ls_wR_factor_ref 0.0754
_reflns_number_gt 0
_reflns_number_total 4108
_reflns_threshold_expression F^2^>2.0\s(F^2^)
_cod_data_source_file ic010921q_4.cif
_cod_data_source_block (PPh4)[(dmsp)WS3(FeCl2)]
_cod_original_cell_volume 3293.7(2)
_cod_original_sg_symbol_H-M 'P 21 21 21 '
_cod_original_formula_sum 'C28 H30 Cl2 Fe P2 S4 W '
_cod_database_code 4317511

loop_
_symmetry_equiv_pos_as_xyz
x,y,z
1/2-x,-y,1/2+z
1/2+x,1/2-y,-z
-x,1/2+y,1/2-z

loop_
_atom_site_label
_atom_site_type_symbol
_atom_site_fract_x
_atom_site_fract_y
_atom_site_fract_z
_atom_site_U_iso_or_equiv
_atom_site_adp_type
_atom_site_occupancy
_atom_site_calc_flag
_atom_site_refinement_flags
_atom_site_disorder_assembly
_atom_site_disorder_group
W W 0.0252(1) 0.22083(4) 0.82849(4) 0.0329(2) Uani 1.00 d . . .
Fe Fe -0.1820(4) 0.1351(2) 0.7657(1) 0.0332(9) Uani 1.00 d . . .
Cl(1) Cl -0.2509(8) 0.0123(3) 0.7799(3) 0.046(2) Uani 1.00 d . . .
Cl(2) Cl -0.3034(7) 0.1897(3) 0.6811(3) 0.046(2) Uani 1.00 d . . .
S(1) S 0.0319(8) 0.3379(3) 0.7954(3) 0.046(2) Uani 1.00 d . . .
S(2) S -0.2050(7) 0.1956(3) 0.8638(3) 0.042(2) Uani 1.00 d . . .
S(3) S 0.0564(7) 0.1379(3) 0.7437(2) 0.036(2) Uani 1.00 d . . .
S(4) S 0.0797(8) 0.2036(4) 0.9424(3) 0.049(2) Uani 1.00 d . . .
P(1) P 0.2953(6) 0.2178(3) 0.8282(3) 0.041(2) Uani 1.00 d . . .
P(2) P 0.1460(7) 0.0749(3) 0.5254(3) 0.035(2) Uani 1.00 d . . .
C(1) C 0.270(3) 0.222(2) 0.958(1) 0.071(10) Uani 1.00 d . . .
C(2) C 0.348(3) 0.263(1) 0.904(1) 0.056(9) Uani 1.00 d . . .
C(3) C 0.385(3) 0.121(1) 0.832(2) 0.069(10) Uani 1.00 d . . .
C(4) C 0.378(3) 0.267(1) 0.761(1) 0.057(9) Uani 1.00 d . . .
C(5) C -0.025(3) 0.0311(10) 0.5243(8) 0.030(6) Uani 1.00 d . . .
C(6) C -0.091(3) 0.018(1) 0.588(1) 0.038(7) Uani 1.00 d . . .
C(7) C -0.227(3) -0.016(1) 0.588(1) 0.050(9) Uani 1.00 d . . .
C(8) C -0.294(3) -0.038(1) 0.530(1) 0.050(8) Uani 1.00 d . . .
C(9) C -0.223(4) -0.024(1) 0.468(1) 0.06(1) Uani 1.00 d . . .
C(10) C -0.094(3) 0.007(1) 0.468(1) 0.045(8) Uani 1.00 d . . .
C(11) C 0.224(3) 0.065(1) 0.4467(10) 0.036(7) Uani 1.00 d . . .
C(12) C 0.179(3) 0.108(1) 0.391(1) 0.052(8) Uani 1.00 d . . .
C(13) C 0.243(3) 0.101(1) 0.329(1) 0.048(7) Uani 1.00 d . . .
C(14) C 0.357(3) 0.047(1) 0.321(1) 0.048(8) Uani 1.00 d . . .
C(15) C 0.408(3) 0.007(1) 0.375(1) 0.044(7) Uani 1.00 d . . .
C(16) C 0.345(3) 0.014(1) 0.436(1) 0.041(7) Uani 1.00 d . . .
C(17) C 0.253(3) 0.028(1) 0.5871(10) 0.032(7) Uani 1.00 d . . .
C(18) C 0.232(3) -0.049(1) 0.5983(9) 0.032(7) Uani 1.00 d . . .
C(19) C 0.323(3) -0.086(1) 0.6456(9) 0.037(7) Uani 1.00 d . . .
C(20) C 0.428(2) -0.048(1) 0.676(1) 0.039(7) Uani 1.00 d . . .
C(21) C 0.449(2) 0.030(1) 0.665(1) 0.048(8) Uani 1.00 d . . .
C(22) C 0.361(3) 0.067(1) 0.6213(10) 0.033(6) Uani 1.00 d . . .
C(23) C 0.135(2) 0.1771(10) 0.5428(9) 0.028(6) Uani 1.00 d . . .
C(24) C 0.239(3) 0.223(1) 0.522(1) 0.055(8) Uani 1.00 d . . .
C(25) C 0.244(4) 0.298(1) 0.545(2) 0.11(1) Uani 1.00 d . . .
C(26) C 0.145(3) 0.329(1) 0.585(1) 0.058(9) Uani 1.00 d . . .
C(27) C 0.034(3) 0.281(1) 0.6073(10) 0.044(7) Uani 1.00 d . . .
C(28) C 0.034(3) 0.203(1) 0.5865(9) 0.036(6) Uani 1.00 d . . .
H(1) H 0.2774 0.2529 0.9980 0.0848 Uiso 1.00 calc . . .
H(2) H 0.3164 0.1726 0.9655 0.0848 Uiso 1.00 calc . . .
H(3) H 0.4505 0.2576 0.9105 0.0672 Uiso 1.00 calc . . .
H(4) H 0.3227 0.3169 0.9038 0.0672 Uiso 1.00 calc . . .
H(5) H 0.3534 0.0937 0.8707 0.0824 Uiso 1.00 calc . . .
H(6) H 0.3616 0.0920 0.7925 0.0824 Uiso 1.00 calc . . .
H(7) H 0.4880 0.1285 0.8340 0.0824 Uiso 1.00 calc . . .
H(8) H 0.4794 0.2723 0.7690 0.0679 Uiso 1.00 calc . . .
H(9) H 0.3634 0.2382 0.7202 0.0679 Uiso 1.00 calc . . .
H(10) H 0.3358 0.3180 0.7559 0.0679 Uiso 1.00 calc . . .
H(11) H -0.0430 0.0319 0.6293 0.0455 Uiso 1.00 calc . . .
H(12) H -0.2757 -0.0239 0.6294 0.0600 Uiso 1.00 calc . . .
H(13) H -0.3876 -0.0620 0.5311 0.0596 Uiso 1.00 calc . . .
H(14) H -0.2685 -0.0384 0.4270 0.0769 Uiso 1.00 calc . . .
H(15) H -0.0456 0.0142 0.4259 0.0541 Uiso 1.00 calc . . .
H(16) H 0.1004 0.1442 0.3961 0.0626 Uiso 1.00 calc . . .
H(17) H 0.2112 0.1318 0.2915 0.0579 Uiso 1.00 calc . . .
H(18) H 0.3994 0.0392 0.2780 0.0578 Uiso 1.00 calc . . .
H(19) H 0.4894 -0.0273 0.3695 0.0532 Uiso 1.00 calc . . .
H(20) H 0.3820 -0.0157 0.4730 0.0494 Uiso 1.00 calc . . .
H(21) H 0.1587 -0.0774 0.5750 0.0389 Uiso 1.00 calc . . .
H(22) H 0.3075 -0.1400 0.6559 0.0447 Uiso 1.00 calc . . .
H(23) H 0.4904 -0.0755 0.7060 0.0474 Uiso 1.00 calc . . .
H(24) H 0.5246 0.0577 0.6871 0.0576 Uiso 1.00 calc . . .
H(25) H 0.3732 0.1218 0.6141 0.0395 Uiso 1.00 calc . . .
H(26) H 0.3104 0.2039 0.4911 0.0662 Uiso 1.00 calc . . .
H(27) H 0.3233 0.3305 0.5307 0.1277 Uiso 1.00 calc . . .
H(28) H 0.1500 0.3832 0.5974 0.0692 Uiso 1.00 calc . . .
H(29) H -0.0396 0.3003 0.6363 0.0530 Uiso 1.00 calc . . .
H(30) H -0.0380 0.1677 0.6033 0.0429 Uiso 1.00 calc . . .

loop_
_atom_site_aniso_label
_atom_site_aniso_U_11
_atom_site_aniso_U_22
_atom_site_aniso_U_33
_atom_site_aniso_U_12
_atom_site_aniso_U_13
_atom_site_aniso_U_23
W 0.0442(5) 0.0231(4) 0.0314(4) 0.0024(3) -0.0024(4) -0.0033(3)
Fe 0.043(2) 0.025(2) 0.031(2) 0.000(1) -0.002(1) 0.003(1)
Cl(1) 0.062(5) 0.024(3) 0.053(4) -0.003(2) -0.012(3) -0.002(2)
Cl(2) 0.053(4) 0.042(3) 0.043(3) 0.005(2) -0.009(3) 0.012(2)
S(1) 0.055(4) 0.029(3) 0.053(3) 0.004(3) 0.003(3) 0.000(2)
S(2) 0.055(5) 0.033(3) 0.037(3) -0.001(2) 0.006(3) -0.007(2)
S(3) 0.048(4) 0.029(3) 0.030(3) 0.003(2) 0.000(3) -0.003(2)
S(4) 0.053(5) 0.065(4) 0.029(3) 0.005(3) -0.007(3) -0.002(2)
P(1) 0.047(4) 0.032(3) 0.045(3) -0.004(3) -0.001(3) 0.000(3)
P(2) 0.051(4) 0.024(3) 0.029(3) 0.004(2) 0.000(3) -0.003(2)
C(1) 0.06(2) 0.08(2) 0.07(2) 0.02(2) -0.01(2) 0.00(2)
C(2) 0.09(2) 0.04(2) 0.04(1) 0.01(1) 0.01(1) -0.005(10)
C(3) 0.08(2) 0.04(1) 0.09(2) 0.00(1) -0.01(2) -0.03(1)
C(4) 0.06(2) 0.05(2) 0.07(2) 0.00(1) 0.03(1) 0.03(1)
C(5) 0.05(1) 0.03(1) 0.014(9) -0.001(9) -0.01(1) -0.009(6)
C(6) 0.05(2) 0.02(1) 0.04(1) -0.007(9) 0.01(1) -0.004(8)
C(7) 0.06(2) 0.04(1) 0.05(2) -0.01(1) 0.02(1) 0.01(1)
C(8) 0.07(2) 0.03(1) 0.05(2) 0.00(1) -0.01(1) -0.005(10)
C(9) 0.10(3) 0.03(1) 0.06(2) 0.01(1) -0.02(2) 0.01(1)
C(10) 0.06(2) 0.03(1) 0.05(2) 0.00(1) 0.01(1) 0.010(9)
C(11) 0.04(2) 0.03(1) 0.03(1) -0.002(10) 0.01(1) -0.011(8)
C(12) 0.07(2) 0.03(1) 0.05(1) 0.00(1) 0.00(1) 0.022(10)
C(13) 0.06(2) 0.04(1) 0.04(1) -0.01(1) 0.00(1) 0.00(1)
C(14) 0.08(2) 0.04(1) 0.03(1) -0.02(1) -0.01(1) -0.006(9)
C(15) 0.08(2) 0.02(1) 0.04(1) 0.00(1) 0.02(1) -0.017(8)
C(16) 0.05(2) 0.01(1) 0.06(2) 0.004(9) -0.02(1) -0.015(9)
C(17) 0.03(1) 0.04(1) 0.03(1) -0.005(9) 0.02(1) -0.005(8)
C(18) 0.05(2) 0.02(1) 0.02(1) -0.020(9) 0.01(1) 0.000(7)
C(19) 0.05(2) 0.03(1) 0.02(1) 0.01(1) -0.01(1) 0.011(8)
C(20) 0.03(1) 0.04(1) 0.04(1) -0.004(9) 0.01(1) -0.01(1)
C(21) 0.02(2) 0.07(2) 0.05(2) 0.01(1) -0.02(1) 0.00(1)
C(22) 0.04(2) 0.02(1) 0.04(1) -0.005(9) 0.01(1) -0.008(8)
C(23) 0.04(1) 0.010(10) 0.04(1) 0.012(8) 0.007(9) 0.011(7)
C(24) 0.09(2) 0.03(1) 0.05(1) -0.02(1) 0.03(1) -0.009(10)
C(25) 0.12(3) 0.02(2) 0.18(4) -0.03(1) 0.11(3) -0.03(2)
C(26) 0.09(2) 0.02(1) 0.07(2) -0.01(1) 0.03(2) -0.016(10)
C(27) 0.06(2) 0.04(1) 0.04(1) 0.00(1) 0.01(1) -0.009(9)
C(28) 0.04(1) 0.04(1) 0.02(1) -0.01(1) 0.00(1) -0.003(7)

loop_
_atom_type_symbol
_atom_type_description
_atom_type_scat_dispersion_real
_atom_type_scat_dispersion_imag
_atom_type_scat_source
W W -0.849 6.872
;International Tables for Crystallography
(1992, Vol. C, Tables 4.2.6.8 and 6.1.1.1)
;
P P 0.102 0.094
;International Tables for Crystallography
(1992, Vol. C, Tables 4.2.6.8 and 6.1.1.1)
;
S S 0.125 0.123
;International Tables for Crystallography
(1992, Vol. C, Tables 4.2.6.8 and 6.1.1.1)
;
Fe Fe 0.346 0.844
;International Tables for Crystallography
(1992, Vol. C, Tables 4.2.6.8 and 6.1.1.1)
;
Cl Cl 0.148 0.159
;International Tables for Crystallography
(1992, Vol. C, Tables 4.2.6.8 and 6.1.1.1)
;
C C 0.003 0.002
;International Tables for Crystallography
(1992, Vol. C, Tables 4.2.6.8 and 6.1.1.1)
;
H H 0.000 0.000
;International Tables for Crystallography
(1992, Vol. C, Table 6.1.1.2)
;

loop_
_geom_angle_atom_site_label_1
_geom_angle_atom_site_label_2
_geom_angle_atom_site_label_3
_geom_angle
_geom_angle_site_symmetry_1
_geom_angle_site_symmetry_2
_geom_angle_site_symmetry_3
_geom_angle_publ_flag
Fe W S(1) 112.9(2) . . 0_555 yes
Fe W S(2) 52.0(1) . . 0_555 yes
Fe W S(3) 52.9(2) . . 0_555 yes
Fe W S(4) 122.0(2) . . 0_555 yes
Fe W P(1) 133.7(2) . . 0_555 yes
S(1) W S(2) 107.7(2) . . 0_555 yes
S(1) W S(3) 111.3(2) . . 0_555 yes
S(1) W S(4) 114.6(2) . . 0_555 yes
S(1) W P(1) 89.4(2) . . 0_555 yes
S(2) W S(3) 103.6(2) . . 0_555 yes
S(2) W S(4) 82.9(2) . . 0_555 yes
S(2) W P(1) 158.2(2) . . 0_555 yes
S(3) W S(4) 128.9(2) . . 0_555 yes
S(3) W P(1) 81.7(2) . . 0_555 yes
S(4) W P(1) 77.6(2) . . 0_555 yes
W Fe Cl(1) 131.0(2) . . 0_555 yes
W Fe Cl(2) 118.5(2) . . 0_555 yes
W Fe S(2) 53.9(2) . . 0_555 yes
W Fe S(3) 52.3(1) . . 0_555 yes
Cl(1) Fe Cl(2) 110.5(2) . . 0_555 yes
Cl(1) Fe S(2) 107.5(2) . . 0_555 yes
Cl(1) Fe S(3) 109.1(3) . . 0_555 yes
Cl(2) Fe S(2) 115.0(3) . . 0_555 yes
Cl(2) Fe S(3) 109.6(2) . . 0_555 yes
S(2) Fe S(3) 104.8(3) . . 0_555 yes
W S(2) Fe 74.2(2) . . 0_555 yes
W S(3) Fe 74.8(2) . . 0_555 yes
W S(4) C(1) 110.8(10) . . 0_555 yes
W P(1) C(2) 105(1) . . 0_555 yes
W P(1) C(3) 118.0(9) . . 0_555 yes
W P(1) C(4) 115.1(9) . . 0_555 yes
C(2) P(1) C(3) 103(1) . . 0_555 yes
C(2) P(1) C(4) 109(1) . . 0_555 yes
C(3) P(1) C(4) 105(1) . . 0_555 yes
C(5) P(2) C(11) 108.9(10) . . 0_555 yes
C(5) P(2) C(17) 108.5(9) . . 0_555 yes
C(5) P(2) C(23) 111.6(10) . . 0_555 yes
C(11) P(2) C(17) 110(1) . . 0_555 yes
C(11) P(2) C(23) 107.1(9) . . 0_555 yes
C(17) P(2) C(23) 109.9(9) . . 0_555 yes
S(4) C(1) C(2) 115(2) . . 0_555 yes
P(1) C(2) C(1) 106(2) . . 0_555 yes
P(2) C(5) C(6) 115(1) . . 0_555 yes
P(2) C(5) C(10) 124(1) . . 0_555 yes
C(6) C(5) C(10) 120(2) . . 0_555 yes
C(5) C(6) C(7) 115(2) . . 0_555 yes
C(6) C(7) C(8) 122(2) . . 0_555 yes
C(7) C(8) C(9) 118(2) . . 0_555 yes
C(8) C(9) C(10) 119(2) . . 0_555 yes
C(5) C(10) C(9) 123(2) . . 0_555 yes
P(2) C(11) C(12) 123(1) . . 0_555 yes
P(2) C(11) C(16) 120(1) . . 0_555 yes
C(12) C(11) C(16) 115(1) . . 0_555 yes
C(11) C(12) C(13) 122(2) . . 0_555 yes
C(12) C(13) C(14) 118(2) . . 0_555 yes
C(13) C(14) C(15) 120(2) . . 0_555 yes
C(14) C(15) C(16) 120(2) . . 0_555 yes
C(11) C(16) C(15) 121(1) . . 0_555 yes
P(2) C(17) C(18) 118(1) . . 0_555 yes
P(2) C(17) C(22) 121(1) . . 0_555 yes
C(18) C(17) C(22) 119(2) . . 0_555 yes
C(17) C(18) C(19) 117(2) . . 0_555 yes
C(18) C(19) C(20) 121(1) . . 0_555 yes
C(19) C(20) C(21) 120(2) . . 0_555 yes
C(20) C(21) C(22) 118(2) . . 0_555 yes
C(17) C(22) C(21) 121(2) . . 0_555 yes
P(2) C(23) C(24) 118(1) . . 0_555 yes
P(2) C(23) C(28) 119(1) . . 0_555 yes
C(24) C(23) C(28) 121(1) . . 0_555 yes
C(23) C(24) C(25) 118(2) . . 0_555 yes
C(24) C(25) C(26) 123(2) . . 0_555 yes
C(25) C(26) C(27) 117(1) . . 0_555 yes
C(26) C(27) C(28) 118(2) . . 0_555 yes
C(23) C(28) C(27) 120(1) . . 0_555 yes

loop_
_geom_bond_atom_site_label_1
_geom_bond_atom_site_label_2
_geom_bond_distance
_geom_bond_site_symmetry_1
_geom_bond_site_symmetry_2
_geom_bond_publ_flag
W Fe 2.756(3) . . yes
W S(1) 2.141(5) . . yes
W S(2) 2.314(7) . . yes
W S(3) 2.260(5) . . yes
W S(4) 2.382(6) . . yes
W P(1) 2.532(6) . . yes
Fe Cl(1) 2.247(6) . . yes
Fe Cl(2) 2.264(6) . . yes
Fe S(2) 2.257(6) . . yes
Fe S(3) 2.278(7) . . yes
S(4) C(1) 1.84(3) . . yes
P(1) C(2) 1.80(3) . . yes
P(1) C(3) 1.88(3) . . yes
P(1) C(4) 1.79(2) . . yes
P(2) C(5) 1.78(2) . . yes
P(2) C(11) 1.76(2) . . yes
P(2) C(17) 1.79(2) . . yes
P(2) C(23) 1.81(2) . . yes
C(1) C(2) 1.50(4) . . yes
C(5) C(6) 1.45(3) . . yes
C(5) C(10) 1.37(3) . . yes
C(6) C(7) 1.41(4) . . yes
C(7) C(8) 1.38(3) . . yes
C(8) C(9) 1.44(4) . . yes
C(9) C(10) 1.33(4) . . yes
C(11) C(12) 1.42(3) . . yes
C(11) C(16) 1.46(3) . . yes
C(12) C(13) 1.41(3) . . yes
C(13) C(14) 1.42(3) . . yes
C(14) C(15) 1.38(3) . . yes
C(15) C(16) 1.38(3) . . yes
C(17) C(18) 1.37(3) . . yes
C(17) C(22) 1.40(3) . . yes
C(18) C(19) 1.43(3) . . yes
C(19) C(20) 1.33(3) . . yes
C(20) C(21) 1.39(3) . . yes
C(21) C(22) 1.37(3) . . yes
C(23) C(24) 1.33(3) . . yes
C(23) C(28) 1.37(3) . . yes
C(24) C(25) 1.39(3) . . yes
C(25) C(26) 1.34(4) . . yes
C(26) C(27) 1.42(3) . . yes
C(27) C(28) 1.42(3) . . yes

loop_
_geom_contact_atom_site_label_1
_geom_contact_atom_site_label_2
_geom_contact_distance
_geom_contact_site_symmetry_1
_geom_contact_site_symmetry_2
_geom_contact_publ_flag
W Fe 2.756(3) . . ?
W P(1) 2.532(6) . . ?
S(1) C(14) 3.50(2) . 3_456 ?
S(3) C(28) 3.38(2) . . ?
C(7) C(21) 3.50(4) . 1_455 ?

loop_
_geom_torsion_atom_site_label_1
_geom_torsion_atom_site_label_2
_geom_torsion_atom_site_label_3
_geom_torsion_atom_site_label_4
_geom_torsion
_geom_torsion_site_symmetry_1
_geom_torsion_site_symmetry_2
_geom_torsion_site_symmetry_3
_geom_torsion_site_symmetry_4
_geom_torsion_publ_flag
W S(2) Fe Cl(1) 128.4(2) 0_555 20_1 5_555 55_5 yes
W S(2) Fe Cl(2) -108.1(2) 0_555 20_1 5_555 55_5 yes
W S(2) Fe S(3) 12.4(2) 0_555 20_1 5_555 55_5 yes
W S(3) Fe Cl(1) -127.5(2) 0_555 20_1 5_555 55_5 yes
W S(3) Fe Cl(2) 111.3(2) 0_555 20_1 5_555 55_5 yes
W S(3) Fe S(2) -12.6(2) 0_555 20_1 5_555 55_5 yes
W S(4) C(1) C(2) 15(2) 0_555 20_1 5_555 55_5 yes
W P(1) C(2) C(1) 52(1) 0_555 20_1 5_555 55_5 yes
Fe W S(4) C(1) 147(1) 0_555 20_1 5_555 55_5 yes
Fe W P(1) C(2) -157.0(8) 0_555 20_1 5_555 55_5 yes
Fe W P(1) C(3) -42(1) 0_555 20_1 5_555 55_5 yes
Fe W P(1) C(4) 82(1) 0_555 20_1 5_555 55_5 yes
Fe S(2) W S(1) 105.6(2) 0_555 20_1 5_555 55_5 yes
Fe S(2) W S(3) -12.4(2) 0_555 20_1 5_555 55_5 yes
Fe S(2) W S(4) -140.8(2) 0_555 20_1 5_555 55_5 yes
Fe S(2) W P(1) -114.1(5) 0_555 20_1 5_555 55_5 yes
Fe S(3) W S(1) -103.2(3) 0_555 20_1 5_555 55_5 yes
Fe S(3) W S(2) 12.2(2) 0_555 20_1 5_555 55_5 yes
Fe S(3) W S(4) 104.1(3) 0_555 20_1 5_555 55_5 yes
Fe S(3) W P(1) 170.7(2) 0_555 20_1 5_555 55_5 yes
Cl(1) Fe W S(1) -177.0(3) 0_555 20_1 5_555 55_5 yes
Cl(1) Fe W S(2) -81.9(3) 0_555 20_1 5_555 55_5 yes
Cl(1) Fe W S(3) 82.9(3) 0_555 20_1 5_555 55_5 yes
Cl(1) Fe W S(4) -34.2(4) 0_555 20_1 5_555 55_5 yes
Cl(1) Fe W P(1) 70.1(3) 0_555 20_1 5_555 55_5 yes
Cl(2) Fe W S(1) 6.4(3) 0_555 20_1 5_555 55_5 yes
Cl(2) Fe W S(2) 101.5(3) 0_555 20_1 5_555 55_5 yes
Cl(2) Fe W S(3) -93.7(3) 0_555 20_1 5_555 55_5 yes
Cl(2) Fe W S(4) 149.2(3) 0_555 20_1 5_555 55_5 yes
Cl(2) Fe W P(1) -106.4(3) 0_555 20_1 5_555 55_5 yes
S(1) W Fe S(2) -95.1(3) 0_555 20_1 5_555 55_5 yes
S(1) W Fe S(3) 100.1(3) 0_555 20_1 5_555 55_5 yes
S(1) W S(4) C(1) -70(1) 0_555 20_1 5_555 55_5 yes
S(1) W P(1) C(2) 81.1(8) 0_555 20_1 5_555 55_5 yes
S(1) W P(1) C(3) -164(1) 0_555 20_1 5_555 55_5 yes
S(1) W P(1) C(4) -39(1) 0_555 20_1 5_555 55_5 yes
S(2) W Fe S(3) -164.8(3) 0_555 20_1 5_555 55_5 yes
S(2) W S(4) C(1) -176(1) 0_555 20_1 5_555 55_5 yes
S(2) W P(1) C(2) -61.4(10) 0_555 20_1 5_555 55_5 yes
S(2) W P(1) C(3) 53(1) 0_555 20_1 5_555 55_5 yes
S(2) W P(1) C(4) 178(1) 0_555 20_1 5_555 55_5 yes
S(2) Fe W S(3) 164.8(3) 0_555 20_1 5_555 55_5 yes
S(2) Fe W S(4) 47.7(3) 0_555 20_1 5_555 55_5 yes
S(2) Fe W P(1) 152.1(3) 0_555 20_1 5_555 55_5 yes
S(3) W S(4) C(1) 81(1) 0_555 20_1 5_555 55_5 yes
S(3) W P(1) C(2) -167.3(8) 0_555 20_1 5_555 55_5 yes
S(3) W P(1) C(3) -52(1) 0_555 20_1 5_555 55_5 yes
S(3) W P(1) C(4) 72(1) 0_555 20_1 5_555 55_5 yes
S(3) Fe W S(4) -117.1(3) 0_555 20_1 5_555 55_5 yes
S(3) Fe W P(1) -12.8(3) 0_555 20_1 5_555 55_5 yes
S(4) W P(1) C(2) -34.3(8) 0_555 20_1 5_555 55_5 yes
S(4) W P(1) C(3) 80(1) 0_555 20_1 5_555 55_5 yes
S(4) W P(1) C(4) -154(1) 0_555 20_1 5_555 55_5 yes
S(4) C(1) C(2) P(1) -44(2) 0_555 20_1 5_555 55_5 yes
P(1) W S(4) C(1) 13(1) 0_555 20_1 5_555 55_5 yes
P(2) C(5) C(6) C(7) 179(1) 0_555 20_1 5_555 55_5 yes
P(2) C(5) C(10) C(9) -179(1) 0_555 20_1 5_555 55_5 yes
P(2) C(11) C(12) C(13) 178(1) 0_555 20_1 5_555 55_5 yes
P(2) C(11) C(16) C(15) -179(1) 0_555 20_1 5_555 55_5 yes
P(2) C(17) C(18) C(19) 177(1) 0_555 20_1 5_555 55_5 yes
P(2) C(17) C(22) C(21) -174(1) 0_555 20_1 5_555 55_5 yes
P(2) C(23) C(24) C(25) -168(2) 0_555 20_1 5_555 55_5 yes
P(2) C(23) C(28) C(27) 172(1) 0_555 20_1 5_555 55_5 yes
C(1) C(2) P(1) C(3) -71(2) 0_555 20_1 5_555 55_5 yes
C(1) C(2) P(1) C(4) 176(1) 0_555 20_1 5_555 55_5 yes
C(5) P(2) C(11) C(12) 73(2) 0_555 20_1 5_555 55_5 yes
C(5) P(2) C(11) C(16) -109(1) 0_555 20_1 5_555 55_5 yes
C(5) P(2) C(17) C(18) 33(1) 0_555 20_1 5_555 55_5 yes
C(5) P(2) C(17) C(22) -150(1) 0_555 20_1 5_555 55_5 yes
C(5) P(2) C(23) C(24) -155(1) 0_555 20_1 5_555 55_5 yes
C(5) P(2) C(23) C(28) 36(1) 0_555 20_1 5_555 55_5 yes
C(5) C(6) C(7) C(8) 2(3) 0_555 20_1 5_555 55_5 yes
C(5) C(10) C(9) C(8) -2(3) 0_555 20_1 5_555 55_5 yes
C(6) C(5) P(2) C(11) 166(1) 0_555 20_1 5_555 55_5 yes
C(6) C(5) P(2) C(17) 45(1) 0_555 20_1 5_555 55_5 yes
C(6) C(5) P(2) C(23) -75(1) 0_555 20_1 5_555 55_5 yes
C(6) C(5) C(10) C(9) 3(3) 0_555 20_1 5_555 55_5 yes
C(6) C(7) C(8) C(9) -1(3) 0_555 20_1 5_555 55_5 yes
C(7) C(6) C(5) C(10) -3(3) 0_555 20_1 5_555 55_5 yes
C(7) C(8) C(9) C(10) 1(3) 0_555 20_1 5_555 55_5 yes
C(10) C(5) P(2) C(11) -11(2) 0_555 20_1 5_555 55_5 yes
C(10) C(5) P(2) C(17) -132(1) 0_555 20_1 5_555 55_5 yes
C(10) C(5) P(2) C(23) 106(1) 0_555 20_1 5_555 55_5 yes
C(11) P(2) C(17) C(18) -86(1) 0_555 20_1 5_555 55_5 yes
C(11) P(2) C(17) C(22) 90(1) 0_555 20_1 5_555 55_5 yes
C(11) P(2) C(23) C(24) -36(2) 0_555 20_1 5_555 55_5 yes
C(11) P(2) C(23) C(28) 155(1) 0_555 20_1 5_555 55_5 yes
C(11) C(12) C(13) C(14) 0(3) 0_555 20_1 5_555 55_5 yes
C(11) C(16) C(15) C(14) 0(3) 0_555 20_1 5_555 55_5 yes
C(12) C(11) P(2) C(17) -167(1) 0_555 20_1 5_555 55_5 yes
C(12) C(11) P(2) C(23) -47(2) 0_555 20_1 5_555 55_5 yes
C(12) C(11) C(16) C(15) -1(3) 0_555 20_1 5_555 55_5 yes
C(12) C(13) C(14) C(15) -3(3) 0_555 20_1 5_555 55_5 yes
C(13) C(12) C(11) C(16) 1(3) 0_555 20_1 5_555 55_5 yes
C(13) C(14) C(15) C(16) 3(3) 0_555 20_1 5_555 55_5 yes
C(16) C(11) P(2) C(17) 9(2) 0_555 20_1 5_555 55_5 yes
C(16) C(11) P(2) C(23) 129(1) 0_555 20_1 5_555 55_5 yes
C(17) P(2) C(23) C(24) 84(2) 0_555 20_1 5_555 55_5 yes
C(17) P(2) C(23) C(28) -84(1) 0_555 20_1 5_555 55_5 yes
C(17) C(18) C(19) C(20) -2(3) 0_555 20_1 5_555 55_5 yes
C(17) C(22) C(21) C(20) -1(3) 0_555 20_1 5_555 55_5 yes
C(18) C(17) P(2) C(23) 155(1) 0_555 20_1 5_555 55_5 yes
C(18) C(17) C(22) C(21) 1(3) 0_555 20_1 5_555 55_5 yes
C(18) C(19) C(20) C(21) 2(3) 0_555 20_1 5_555 55_5 yes
C(19) C(18) C(17) C(22) 0(3) 0_555 20_1 5_555 55_5 yes
C(19) C(20) C(21) C(22) 0(3) 0_555 20_1 5_555 55_5 yes
C(22) C(17) P(2) C(23) -27(2) 0_555 20_1 5_555 55_5 yes
C(23) C(24) C(25) C(26) -3(6) 0_555 20_1 5_555 55_5 yes
C(23) C(28) C(27) C(26) -3(3) 0_555 20_1 5_555 55_5 yes
C(24) C(23) C(28) C(27) 3(3) 0_555 20_1 5_555 55_5 yes
C(24) C(25) C(26) C(27) 3(6) 0_555 20_1 5_555 55_5 yes
C(25) C(24) C(23) C(28) 0(4) 0_555 20_1 5_555 55_5 yes
C(25) C(26) C(27) C(28) 0(4) 0_555 20_1 5_555 55_5 yes
C(25) C(26) C(27) C(28) 0(4) 0_555 20_1 5_555 55_5 yes
